data_7005886
loop_
_publ_author_name
'Ray, Lipika'
'Shaikh, Mobin M.'
'Ghosh, Prasenjit'

_publ_section_title
;
 Air-stable, convenient to handle Pd based PEPPSI (pyridine enhanced
 precatalyst preparation, stabilization and initiation) themed
 precatalysts of N/O-functionalized N-heterocyclic carbenes and its
 utility in Suzuki-Miyaura cross-coupling reaction.
;
_journal_issue 40
_journal_name_full 'Dalton transactions (Cambridge, England : 2003)'
_journal_page_first 4546
_journal_page_last 4555
_journal_paper_doi 10.1039/b706607d
_journal_year 2007
_chemical_formula_sum 'C20 H25 Br2 N3 O Pd'
_chemical_formula_weight 589.65
_chemical_name_systematic
;
?
;
_space_group_IT_number 14
_symmetry_cell_setting monoclinic
_symmetry_space_group_name_Hall '-P 2ybc'
_symmetry_space_group_name_H-M 'P 1 21/c 1'
_atom_sites_solution_hydrogens geom
_atom_sites_solution_primary direct
_atom_sites_solution_secondary difmap
_audit_creation_method SHELXL-97
_cell_angle_alpha 90.00
_cell_angle_beta 102.569(2)
_cell_angle_gamma 90.00
_cell_formula_units_Z 4
_cell_length_a 12.9252(3)
_cell_length_b 10.8313(3)
_cell_length_c 16.0613(4)
_cell_measurement_reflns_used 11110
_cell_measurement_temperature 150(2)
_cell_measurement_theta_max 32.1955
_cell_measurement_theta_min 3.2012
_cell_volume 2194.64(10)
_computing_cell_refinement 'CrysAlis RED, Oxford Diffraction Ltd.,'
_computing_data_collection 'CrysAlis CCD, Oxford Diffraction Ltd.,'
_computing_data_reduction 'CrysAlis RED, Oxford Diffraction Ltd.,'
_computing_molecular_graphics Ortep3
_computing_publication_material Shelx97
_computing_structure_refinement 'SHELXL-97 (Sheldrick, 1997)'
_computing_structure_solution 'SHELXS-97 (Sheldrick, 1997)'
_diffrn_ambient_temperature 150(2)
_diffrn_detector_area_resol_mean 15.9948
_diffrn_measured_fraction_theta_full 0.998
_diffrn_measured_fraction_theta_max 0.998
_diffrn_radiation_monochromator graphite
_diffrn_radiation_source 'Enhance (Mo) X-ray Source'
_diffrn_radiation_type MoK\a
_diffrn_radiation_wavelength 0.71073
_diffrn_reflns_av_R_equivalents 0.0272
_diffrn_reflns_av_sigmaI/netI 0.0219
_diffrn_reflns_limit_h_max 15
_diffrn_reflns_limit_h_min -15
_diffrn_reflns_limit_k_max 12
_diffrn_reflns_limit_k_min -12
_diffrn_reflns_limit_l_max 19
_diffrn_reflns_limit_l_min -19
_diffrn_reflns_number 15160
_diffrn_reflns_theta_full 25.00
_diffrn_reflns_theta_max 25.00
_diffrn_reflns_theta_min 3.21
_exptl_absorpt_coefficient_mu 4.501
_exptl_absorpt_correction_T_max 0.3655
_exptl_absorpt_correction_T_min 0.3018
_exptl_absorpt_correction_type multi-scan
_exptl_absorpt_process_details
;
CrysAlis RED, Oxford Diffraction Ltd.,
Version 1.171.31.5 (release 28-08-2006 CrysAlis171 .NET)
(compiled Aug 28 2006,13:05:05)
Empirical absorption correction using spherical harmonics,
implemented in SCALE3 ABSPACK scaling algorithm.
;
_exptl_crystal_colour yellow
_exptl_crystal_density_diffrn 1.785
_exptl_crystal_density_method 'not measured'
_exptl_crystal_description block
_exptl_crystal_F_000 1160
_exptl_crystal_size_max 0.35
_exptl_crystal_size_mid 0.30
_exptl_crystal_size_min 0.28
_refine_diff_density_max 2.825
_refine_diff_density_min -2.134
_refine_diff_density_rms 0.213
_refine_ls_extinction_method none
_refine_ls_goodness_of_fit_ref 1.169
_refine_ls_hydrogen_treatment riding
_refine_ls_matrix_type full
_refine_ls_number_parameters 248
_refine_ls_number_reflns 3840
_refine_ls_number_restraints 0
_refine_ls_restrained_S_all 1.169
_refine_ls_R_factor_all 0.0802
_refine_ls_R_factor_gt 0.0682
_refine_ls_shift/su_max 0.000
_refine_ls_shift/su_mean 0.000
_refine_ls_structure_factor_coef Fsqd
_refine_ls_weighting_details 'calc w=1/[\s^2^(Fo^2^)+(0.1298P)^2^+18.3588P] where P=(Fo^2^+2Fc^2^)/3'
_refine_ls_weighting_scheme calc
_refine_ls_wR_factor_gt 0.2190
_refine_ls_wR_factor_ref 0.2319
_reflns_number_gt 3024
_reflns_number_total 3840
_reflns_threshold_expression >2sigma(I)
_cod_data_source_file b706607d.txt
_cod_data_source_block pg058
_cod_depositor_comments
;
The following automatic conversions were performed:
'_symmetry_cell_setting' value 'Monoclinic' changed to 'monoclinic'
according to '/home/saulius/struct/CIF-dictionaries/cif_core.dic'
dictionary named 'cif_core.dic' version 2.4.1 from 2010-06-29.

Automatic conversion script
Id: cif_fix_enum 1527 2010-12-29 10:47:43Z saulius 
;
_cod_original_sg_symbol_H-M 'P 21/c'
_cod_database_code 7005886

loop_
_symmetry_equiv_pos_as_xyz
'x, y, z'
'-x, y+1/2, -z+1/2'
'-x, -y, -z'
'x, -y-1/2, z-1/2'

loop_
_atom_site_label
_atom_site_type_symbol
_atom_site_fract_x
_atom_site_fract_y
_atom_site_fract_z
_atom_site_U_iso_or_equiv
_atom_site_adp_type
_atom_site_occupancy
_atom_site_symmetry_multiplicity
_atom_site_calc_flag
_atom_site_refinement_flags
_atom_site_disorder_assembly
_atom_site_disorder_group
Pd1 Pd 0.27053(5) 0.07651(6) 0.08143(4) 0.0279(3) Uani 1 1 d . . .
Br1 Br 0.40549(10) 0.20422(14) 0.04456(8) 0.0621(4) Uani 1 1 d . . .
Br2 Br 0.13629(11) -0.03616(12) 0.13075(9) 0.0619(4) Uani 1 1 d . . .
O1 O 0.2047(6) 0.5421(8) 0.0613(5) 0.0518(19) Uani 1 1 d . . .
N1 N 0.3428(6) 0.1675(7) 0.2644(5) 0.0322(16) Uani 1 1 d . . .
N2 N 0.2213(6) 0.2769(7) 0.1846(4) 0.0331(17) Uani 1 1 d . . .
N3 N 0.2475(6) -0.0253(7) -0.0324(5) 0.0307(16) Uani 1 1 d . . .
C1 C 0.2826(6) 0.1771(8) 0.1840(5) 0.0293(18) Uani 1 1 d . . .
C2 C 0.3157(8) 0.2657(9) 0.3127(6) 0.039(2) Uani 1 1 d . . .
H2 H 0.3448 0.2813 0.3699 0.047 Uiso 1 1 calc R . .
C3 C 0.2425(9) 0.3311(8) 0.2632(6) 0.041(2) Uani 1 1 d . . .
H3 H 0.2105 0.4019 0.2787 0.050 Uiso 1 1 calc R . .
C4 C 0.4244(7) 0.0730(9) 0.3016(6) 0.036(2) Uani 1 1 d . . .
C5 C 0.4409(13) -0.0226(14) 0.2371(8) 0.076(5) Uani 1 1 d . . .
H5A H 0.3771 -0.0699 0.2190 0.114 Uiso 1 1 calc R . .
H5B H 0.4980 -0.0765 0.2626 0.114 Uiso 1 1 calc R . .
H5C H 0.4580 0.0180 0.1887 0.114 Uiso 1 1 calc R . .
C6 C 0.3876(12) 0.0145(13) 0.3740(9) 0.069(4) Uani 1 1 d . . .
H6A H 0.3750 0.0773 0.4128 0.104 Uiso 1 1 calc R . .
H6B H 0.4410 -0.0414 0.4033 0.104 Uiso 1 1 calc R . .
H6C H 0.3232 -0.0302 0.3525 0.104 Uiso 1 1 calc R . .
C7 C 0.5289(10) 0.1384(15) 0.3346(12) 0.084(5) Uani 1 1 d . . .
H7A H 0.5389 0.2006 0.2946 0.127 Uiso 1 1 calc R . .
H7B H 0.5858 0.0797 0.3418 0.127 Uiso 1 1 calc R . .
H7C H 0.5282 0.1763 0.3885 0.127 Uiso 1 1 calc R . .
C8 C 0.1381(9) 0.3150(9) 0.1078(7) 0.048(3) Uani 1 1 d . . .
H8A H 0.1715 0.3246 0.0596 0.057 Uiso 1 1 calc R . .
H8B H 0.0861 0.2494 0.0941 0.057 Uiso 1 1 calc R . .
C9 C 0.0825(9) 0.4313(9) 0.1194(6) 0.042(2) Uani 1 1 d . . .
C10 C 0.1117(8) 0.5437(9) 0.0912(6) 0.037(2) Uani 1 1 d . . .
C11 C 0.2336(11) 0.6517(14) 0.0237(8) 0.065(3) Uani 1 1 d . . .
H11A H 0.1757 0.6783 -0.0208 0.097 Uiso 1 1 calc R . .
H11B H 0.2946 0.6360 0.0002 0.097 Uiso 1 1 calc R . .
H11C H 0.2501 0.7151 0.0664 0.097 Uiso 1 1 calc R . .
C12 C 0.0539(8) 0.6490(10) 0.0942(6) 0.042(2) Uani 1 1 d . . .
H12 H 0.0745 0.7236 0.0741 0.050 Uiso 1 1 calc R . .
C13 C -0.0358(9) 0.6416(14) 0.1277(8) 0.061(3) Uani 1 1 d . . .
H13 H -0.0756 0.7127 0.1295 0.073 Uiso 1 1 calc R . .
C14 C -0.0678(10) 0.5351(15) 0.1582(8) 0.064(4) Uani 1 1 d . . .
H14 H -0.1277 0.5321 0.1815 0.077 Uiso 1 1 calc R . .
C15 C -0.0087(9) 0.4324(12) 0.1532(8) 0.056(3) Uani 1 1 d . . .
H15 H -0.0301 0.3583 0.1735 0.067 Uiso 1 1 calc R . .
C16 C 0.1490(8) -0.0395(9) -0.0797(6) 0.036(2) Uani 1 1 d . . .
H16 H 0.0925 -0.0028 -0.0618 0.043 Uiso 1 1 calc R . .
C17 C 0.1293(8) -0.1086(9) -0.1556(6) 0.038(2) Uani 1 1 d . . .
H17 H 0.0609 -0.1145 -0.1888 0.046 Uiso 1 1 calc R . .
C18 C 0.2106(9) -0.1667(9) -0.1800(6) 0.042(2) Uani 1 1 d . . .
H18 H 0.1982 -0.2160 -0.2286 0.050 Uiso 1 1 calc R . .
C19 C 0.3119(8) -0.1517(9) -0.1320(6) 0.040(2) Uani 1 1 d . . .
H19 H 0.3692 -0.1889 -0.1484 0.048 Uiso 1 1 calc R . .
C20 C 0.3273(8) -0.0804(9) -0.0587(6) 0.039(2) Uani 1 1 d . . .
H20 H 0.3958 -0.0705 -0.0265 0.047 Uiso 1 1 calc R . .

loop_
_atom_site_aniso_label
_atom_site_aniso_U_11
_atom_site_aniso_U_22
_atom_site_aniso_U_33
_atom_site_aniso_U_23
_atom_site_aniso_U_13
_atom_site_aniso_U_12
Pd1 0.0317(4) 0.0272(4) 0.0242(4) -0.0036(3) 0.0050(3) -0.0028(3)
Br1 0.0615(8) 0.0752(9) 0.0492(7) -0.0008(6) 0.0110(6) -0.0177(6)
Br2 0.0666(8) 0.0553(8) 0.0699(9) -0.0132(6) 0.0281(6) -0.0119(6)
O1 0.053(4) 0.058(5) 0.046(4) 0.005(4) 0.013(3) 0.008(4)
N1 0.038(4) 0.031(4) 0.024(4) 0.000(3) 0.000(3) 0.004(3)
N2 0.049(4) 0.027(4) 0.019(3) 0.000(3) -0.001(3) 0.001(3)
N3 0.031(4) 0.032(4) 0.030(4) -0.002(3) 0.008(3) -0.004(3)
C1 0.030(4) 0.027(4) 0.030(4) 0.003(4) 0.005(3) -0.001(3)
C2 0.057(6) 0.031(5) 0.025(4) -0.008(4) 0.001(4) 0.007(4)
C3 0.067(6) 0.021(4) 0.029(5) -0.006(4) -0.004(4) 0.014(4)
C4 0.038(5) 0.036(5) 0.031(5) -0.002(4) 0.003(4) 0.008(4)
C5 0.103(11) 0.073(9) 0.045(7) -0.008(6) 0.000(7) 0.060(9)
C6 0.096(10) 0.055(8) 0.060(8) 0.029(7) 0.026(7) 0.035(7)
C7 0.041(6) 0.075(10) 0.130(14) 0.000(10) 0.001(7) 0.007(7)
C8 0.070(7) 0.024(5) 0.035(5) -0.006(4) -0.020(5) 0.015(5)
C9 0.058(6) 0.030(5) 0.027(5) 0.000(4) -0.012(4) 0.002(4)
C10 0.051(5) 0.029(5) 0.024(4) 0.001(4) -0.006(4) 0.009(4)
C11 0.069(8) 0.075(9) 0.051(7) 0.014(7) 0.016(6) -0.014(7)
C12 0.053(6) 0.032(5) 0.035(5) 0.002(4) -0.001(4) 0.008(4)
C13 0.052(7) 0.074(9) 0.049(6) -0.009(6) -0.006(5) 0.027(6)
C14 0.044(6) 0.096(11) 0.047(7) 0.004(7) 0.001(5) -0.016(7)
C15 0.046(6) 0.064(8) 0.051(7) 0.006(6) -0.005(5) -0.017(6)
C16 0.040(5) 0.031(5) 0.034(5) 0.000(4) 0.005(4) -0.005(4)
C17 0.049(6) 0.037(5) 0.027(4) 0.002(4) 0.003(4) -0.011(4)
C18 0.067(7) 0.031(5) 0.029(5) -0.008(4) 0.016(5) -0.011(5)
C19 0.056(6) 0.033(5) 0.032(5) -0.008(4) 0.014(4) -0.001(4)
C20 0.041(5) 0.041(5) 0.034(5) 0.000(4) 0.008(4) -0.005(4)

loop_
_atom_type_symbol
_atom_type_description
_atom_type_scat_dispersion_real
_atom_type_scat_dispersion_imag
_atom_type_scat_source
C C 0.0033 0.0016 'International Tables Vol C Tables 4.2.6.8 and 6.1.1.4'
H H 0.0000 0.0000 'International Tables Vol C Tables 4.2.6.8 and 6.1.1.4'
N N 0.0061 0.0033 'International Tables Vol C Tables 4.2.6.8 and 6.1.1.4'
O O 0.0106 0.0060 'International Tables Vol C Tables 4.2.6.8 and 6.1.1.4'
Pd Pd -0.9988 1.0072 'International Tables Vol C Tables 4.2.6.8 and 6.1.1.4'
Br Br -0.2901 2.4595 'International Tables Vol C Tables 4.2.6.8 and 6.1.1.4'

loop_
_geom_angle_atom_site_label_1
_geom_angle_atom_site_label_2
_geom_angle_atom_site_label_3
_geom_angle
_geom_angle_site_symmetry_1
_geom_angle_site_symmetry_3
_geom_angle_publ_flag
C1 Pd1 N3 176.0(3) . . ?
C1 Pd1 Br2 86.3(2) . . ?
N3 Pd1 Br2 92.58(19) . . ?
C1 Pd1 Br1 87.6(2) . . ?
N3 Pd1 Br1 93.5(2) . . ?
Br2 Pd1 Br1 173.87(5) . . ?
C10 O1 C11 117.7(9) . . ?
C1 N1 C2 107.9(7) . . ?
C1 N1 C4 129.7(8) . . ?
C2 N1 C4 122.4(7) . . ?
C1 N2 C3 110.6(7) . . ?
C1 N2 C8 122.2(7) . . ?
C3 N2 C8 127.1(8) . . ?
C20 N3 C16 118.2(8) . . ?
C20 N3 Pd1 122.4(6) . . ?
C16 N3 Pd1 119.3(6) . . ?
N2 C1 N1 105.8(8) . . ?
N2 C1 Pd1 121.1(6) . . ?
N1 C1 Pd1 133.1(7) . . ?
C3 C2 N1 108.0(8) . . ?
C3 C2 H2 126.0 . . ?
N1 C2 H2 126.0 . . ?
C2 C3 N2 107.7(8) . . ?
C2 C3 H3 126.2 . . ?
N2 C3 H3 126.2 . . ?
C6 C4 N1 106.6(8) . . ?
C6 C4 C5 111.1(11) . . ?
N1 C4 C5 112.7(8) . . ?
C6 C4 C7 109.7(12) . . ?
N1 C4 C7 108.5(9) . . ?
C5 C4 C7 108.2(11) . . ?
C4 C5 H5A 109.5 . . ?
C4 C5 H5B 109.5 . . ?
H5A C5 H5B 109.5 . . ?
C4 C5 H5C 109.5 . . ?
H5A C5 H5C 109.5 . . ?
H5B C5 H5C 109.5 . . ?
C4 C6 H6A 109.5 . . ?
C4 C6 H6B 109.5 . . ?
H6A C6 H6B 109.5 . . ?
C4 C6 H6C 109.5 . . ?
H6A C6 H6C 109.5 . . ?
H6B C6 H6C 109.5 . . ?
C4 C7 H7A 109.5 . . ?
C4 C7 H7B 109.5 . . ?
H7A C7 H7B 109.5 . . ?
C4 C7 H7C 109.5 . . ?
H7A C7 H7C 109.5 . . ?
H7B C7 H7C 109.5 . . ?
C9 C8 N2 114.1(8) . . ?
C9 C8 H8A 108.7 . . ?
N2 C8 H8A 108.7 . . ?
C9 C8 H8B 108.7 . . ?
N2 C8 H8B 108.7 . . ?
H8A C8 H8B 107.6 . . ?
C10 C9 C15 115.7(10) . . ?
C10 C9 C8 122.3(11) . . ?
C15 C9 C8 121.8(11) . . ?
C12 C10 C9 122.2(11) . . ?
C12 C10 O1 122.9(10) . . ?
C9 C10 O1 114.9(9) . . ?
O1 C11 H11A 109.5 . . ?
O1 C11 H11B 109.5 . . ?
H11A C11 H11B 109.5 . . ?
O1 C11 H11C 109.5 . . ?
H11A C11 H11C 109.5 . . ?
H11B C11 H11C 109.5 . . ?
C10 C12 C13 118.4(11) . . ?
C10 C12 H12 120.8 . . ?
C13 C12 H12 120.8 . . ?
C14 C13 C12 122.6(12) . . ?
C14 C13 H13 118.7 . . ?
C12 C13 H13 118.7 . . ?
C13 C14 C15 117.1(12) . . ?
C13 C14 H14 121.5 . . ?
C15 C14 H14 121.5 . . ?
C14 C15 C9 124.0(12) . . ?
C14 C15 H15 118.0 . . ?
C9 C15 H15 118.0 . . ?
N3 C16 C17 121.5(9) . . ?
N3 C16 H16 119.3 . . ?
C17 C16 H16 119.3 . . ?
C18 C17 C16 119.6(9) . . ?
C18 C17 H17 120.2 . . ?
C16 C17 H17 120.2 . . ?
C17 C18 C19 119.1(9) . . ?
C17 C18 H18 120.5 . . ?
C19 C18 H18 120.5 . . ?
C18 C19 C20 119.0(9) . . ?
C18 C19 H19 120.5 . . ?
C20 C19 H19 120.5 . . ?
N3 C20 C19 122.7(9) . . ?
N3 C20 H20 118.7 . . ?
C19 C20 H20 118.7 . . ?

loop_
_geom_bond_atom_site_label_1
_geom_bond_atom_site_label_2
_geom_bond_distance
_geom_bond_site_symmetry_2
_geom_bond_publ_flag
Pd1 C1 1.953(9) . ?
Pd1 N3 2.100(7) . ?
Pd1 Br2 2.3929(13) . ?
Pd1 Br1 2.3993(13) . ?
O1 C10 1.388(13) . ?
O1 C11 1.418(15) . ?
N1 C1 1.359(11) . ?
N1 C2 1.404(12) . ?
N1 C4 1.498(12) . ?
N2 C1 1.341(12) . ?
N2 C3 1.365(12) . ?
N2 C8 1.506(11) . ?
N3 C20 1.337(13) . ?
N3 C16 1.342(12) . ?
C2 C3 1.304(14) . ?
C2 H2 0.9300 . ?
C3 H3 0.9300 . ?
C4 C6 1.490(16) . ?
C4 C5 1.512(15) . ?
C4 C7 1.515(17) . ?
C5 H5A 0.9600 . ?
C5 H5B 0.9600 . ?
C5 H5C 0.9600 . ?
C6 H6A 0.9600 . ?
C6 H6B 0.9600 . ?
C6 H6C 0.9600 . ?
C7 H7A 0.9600 . ?
C7 H7B 0.9600 . ?
C7 H7C 0.9600 . ?
C8 C9 1.482(14) . ?
C8 H8A 0.9700 . ?
C8 H8B 0.9700 . ?
C9 C10 1.380(15) . ?
C9 C15 1.401(17) . ?
C10 C12 1.369(14) . ?
C11 H11A 0.9600 . ?
C11 H11B 0.9600 . ?
C11 H11C 0.9600 . ?
C12 C13 1.382(17) . ?
C12 H12 0.9300 . ?
C13 C14 1.35(2) . ?
C13 H13 0.9300 . ?
C14 C15 1.36(2) . ?
C14 H14 0.9300 . ?
C15 H15 0.9300 . ?
C16 C17 1.406(14) . ?
C16 H16 0.9300 . ?
C17 C18 1.354(15) . ?
C17 H17 0.9300 . ?
C18 C19 1.378(15) . ?
C18 H18 0.9300 . ?
C19 C20 1.385(14) . ?
C19 H19 0.9300 . ?
C20 H20 0.9300 . ?

loop_
_geom_torsion_atom_site_label_1
_geom_torsion_atom_site_label_2
_geom_torsion_atom_site_label_3
_geom_torsion_atom_site_label_4
_geom_torsion
_geom_torsion_site_symmetry_1
_geom_torsion_site_symmetry_2
_geom_torsion_site_symmetry_3
_geom_torsion_site_symmetry_4
_geom_torsion_publ_flag
C1 Pd1 N3 C20 158(4) . . . . ?
Br2 Pd1 N3 C20 -127.8(7) . . . . ?
Br1 Pd1 N3 C20 53.2(7) . . . . ?
C1 Pd1 N3 C16 -24(5) . . . . ?
Br2 Pd1 N3 C16 49.9(7) . . . . ?
Br1 Pd1 N3 C16 -129.1(7) . . . . ?
C3 N2 C1 N1 0.7(11) . . . . ?
C8 N2 C1 N1 -176.5(9) . . . . ?
C3 N2 C1 Pd1 179.0(7) . . . . ?
C8 N2 C1 Pd1 1.8(12) . . . . ?
C2 N1 C1 N2 -0.4(10) . . . . ?
C4 N1 C1 N2 179.0(8) . . . . ?
C2 N1 C1 Pd1 -178.4(7) . . . . ?
C4 N1 C1 Pd1 1.0(15) . . . . ?
N3 Pd1 C1 N2 -14(5) . . . . ?
Br2 Pd1 C1 N2 -88.0(7) . . . . ?
Br1 Pd1 C1 N2 91.4(7) . . . . ?
N3 Pd1 C1 N1 164(4) . . . . ?
Br2 Pd1 C1 N1 89.7(8) . . . . ?
Br1 Pd1 C1 N1 -90.8(8) . . . . ?
C1 N1 C2 C3 -0.1(12) . . . . ?
C4 N1 C2 C3 -179.6(9) . . . . ?
N1 C2 C3 N2 0.5(12) . . . . ?
C1 N2 C3 C2 -0.8(12) . . . . ?
C8 N2 C3 C2 176.3(10) . . . . ?
C1 N1 C4 C6 -120.8(11) . . . . ?
C2 N1 C4 C6 58.6(13) . . . . ?
C1 N1 C4 C5 1.3(15) . . . . ?
C2 N1 C4 C5 -179.3(11) . . . . ?
C1 N1 C4 C7 121.1(12) . . . . ?
C2 N1 C4 C7 -59.5(13) . . . . ?
C1 N2 C8 C9 -176.9(9) . . . . ?
C3 N2 C8 C9 6.3(16) . . . . ?
N2 C8 C9 C10 97.1(12) . . . . ?
N2 C8 C9 C15 -88.5(13) . . . . ?
C15 C9 C10 C12 -1.4(14) . . . . ?
C8 C9 C10 C12 173.3(9) . . . . ?
C15 C9 C10 O1 177.4(8) . . . . ?
C8 C9 C10 O1 -7.9(13) . . . . ?
C11 O1 C10 C12 -7.2(14) . . . . ?
C11 O1 C10 C9 174.0(9) . . . . ?
C9 C10 C12 C13 0.8(15) . . . . ?
O1 C10 C12 C13 -177.9(9) . . . . ?
C10 C12 C13 C14 0.5(17) . . . . ?
C12 C13 C14 C15 -1.2(18) . . . . ?
C13 C14 C15 C9 0.5(18) . . . . ?
C10 C9 C15 C14 0.8(16) . . . . ?
C8 C9 C15 C14 -174.0(10) . . . . ?
C20 N3 C16 C17 -1.0(13) . . . . ?
Pd1 N3 C16 C17 -178.8(7) . . . . ?
N3 C16 C17 C18 2.8(14) . . . . ?
C16 C17 C18 C19 -3.1(14) . . . . ?
C17 C18 C19 C20 1.8(15) . . . . ?
C16 N3 C20 C19 -0.4(14) . . . . ?
Pd1 N3 C20 C19 177.3(7) . . . . ?
C18 C19 C20 N3 0.1(15) . . . . ?
